data_1535383
loop_
_publ_author_name
'Teske, C.L.'
'Bensch, W.'

_publ_section_title
;
 Ueber Polychalkogenide des Thalliums mit M2 Q11-Baueinheiten I.
 Darstellung, Eigenschaften, roentgenographische und spektroskopische
 Untersuchung von Tl4 Nb2 S11 und Tl4 Ta2 S11
;
_journal_name_full 'Zeitschrift fuer Anorganische und Allgemeine Chemie'
_journal_page_first 385
_journal_page_last 389
_journal_volume 627
_journal_year 2001
_chemical_formula_sum 'S11 Ta2 Tl4'
_chemical_name_systematic 'Tl4 ((Ta S4)2 S3)'
_space_group_IT_number 2
_symmetry_space_group_name_Hall '-P 1'
_symmetry_space_group_name_H-M 'P -1'
_cell_angle_alpha 72.69
_cell_angle_beta 88.74
_cell_angle_gamma 85.67
_cell_formula_units_Z 2
_cell_length_a 7.837
_cell_length_b 8.902
_cell_length_c 13.176
_cell_volume 875.086
_citation_journal_id_ASTM ZAACAB
_cod_data_source_file Teske_ZAACAB_2001_30.cif
_cod_data_source_block S11Ta2Tl4
_cod_original_cell_volume 875.0857
_cod_database_code 1535383

loop_
_symmetry_equiv_pos_as_xyz
x,y,z
-x,-y,-z

loop_
_atom_site_label
_atom_site_type_symbol
_atom_site_fract_x
_atom_site_fract_y
_atom_site_fract_z
_atom_site_occupancy
_atom_site_U_iso_or_equiv
Tl3 Tl+1 0.5016 0.28086 0.88198 1 0.0
Tl2 Tl+1 0.21952 0.96578 0.56833 1 0.0
S9 S-1 0.0412 0.6496 0.2422 1 0.0
Tl4 Tl+1 0.25102 0.41636 0.58517 1 0.0
S5 S-1 0.4034 0.0673 0.7499 1 0.0
S2 S-1 0.473 0.6805 0.8833 1 0.0
S1 S-2 0.2726 0.0393 0.0446 1 0.0
S6 S-1 0.3714 0.8577 0.3323 1 0.0
S11 S-2 0.0112 0.7024 0.533 1 0.0
S7 S-1 0.396 0.4399 0.3481 1 0.0
Tl1 Tl+1 0.06381 0.76232 0.97356 1 0.0
Ta1 Ta+5 0.12076 0.36532 0.30449 1 0.0
S8 S-1 0.1142 0.4913 0.8135 1 0.0
S3 S-1 0.2701 0.4005 0.1097 1 0.0
S10 S-1 0.393 0.1982 0.37 1 0.0
S4 S-2 0.0405 0.1278 0.257 1 0.0
Ta2 Ta+5 0.3374 0.10878 0.19046 1 0.0
